data_4348831
loop_
_publ_author_name
'Juvenal, Frank'
'Langlois, Adam'
'Bonnot, Antoine'
'Fortin, Daniel'
'Harvey, Pierre D.'

_publ_section_title
;
 Luminescent 1D- and 2D-Coordination Polymers Using CuX Salts (X = Cl, Br,
 I) and a Metal-Containing Dithioether Ligand.
;
_journal_issue 21
_journal_name_full 'Inorganic chemistry'
_journal_page_first 11096
_journal_page_last 11109
_journal_paper_doi 10.1021/acs.inorgchem.6b01703
_journal_volume 55
_journal_year 2016
_chemical_compound_source 'synthesis as described'
_chemical_formula_moiety 'C31 H37 Cl2 Cu2 N1 P2 Pt1 S2'
_chemical_formula_sum 'C31 H37 Cl2 Cu2 N P2 Pt S2'
_chemical_formula_weight 942.75
_space_group_IT_number 2
_space_group_name_Hall '-P 1'
_space_group_name_H-M_alt 'P -1'
_symmetry_cell_setting triclinic
_symmetry_Int_Tables_number 2
_symmetry_space_group_name_Hall '-P 1'
_symmetry_space_group_name_H-M 'P -1'
_atom_sites_solution_hydrogens geom
_atom_sites_solution_primary direct
_atom_sites_solution_secondary difmap
_audit_conform_dict_location ftp://ftp.iucr.org/pub/cif_core.dic
_audit_conform_dict_name cif_core.dic
_audit_conform_dict_version 2.4
_audit_creation_date 2015-03-10T09:02:14-00:00
_audit_creation_method 'WinGX routine CIF_UPDATE'
_cell_angle_alpha 83.320(7)
_cell_angle_beta 86.020(7)
_cell_angle_gamma 79.651(7)
_cell_formula_units_Z 2
_cell_length_a 9.055(3)
_cell_length_b 12.988(4)
_cell_length_c 15.424(4)
_cell_measurement_reflns_used 2682
_cell_measurement_temperature 173(2)
_cell_measurement_theta_max 27.111
_cell_measurement_theta_min 2.6618
_cell_measurement_wavelength 0.71073
_cell_volume 1770.2(9)
_computing_cell_refinement 'SAINT V8.27B integration software'
_computing_data_collection 'Bruker APEX2 software'
_computing_data_reduction 'SORTAV (Blessing, 1995)'
_computing_molecular_graphics 'Ortep-3 for Windows (Farrugia, 1997)'
_computing_publication_material 'WinGX publication routines (Farrugia, 1999)'
_computing_structure_refinement 'SHELXL-97 (Sheldrick, 2008)'
_computing_structure_solution 'SHELXS-97 (Sheldrick, 1997)'
_diffrn_ambient_temperature 173(2)
_diffrn_detector 'APEX-II CCD'
_diffrn_measured_fraction_theta_full 0.93
_diffrn_measured_fraction_theta_max 0.893
_diffrn_measurement_device '\k-geometry diffractometer'
_diffrn_measurement_device_type 'Bruker APEX-II'
_diffrn_measurement_method '\f or \w oscillation scans'
_diffrn_orient_matrix_type 'x-axis to radiation source'
_diffrn_orient_matrix_UB_11 2
_diffrn_orient_matrix_UB_12 0.222056E-1
_diffrn_orient_matrix_UB_13 0.530453E-1
_diffrn_orient_matrix_UB_21 2
_diffrn_orient_matrix_UB_22 -0.243541E-1
_diffrn_orient_matrix_UB_23 0.567167E-1
_diffrn_orient_matrix_UB_31 2
_diffrn_orient_matrix_UB_32 0.107278
_diffrn_orient_matrix_UB_33 -0.12483E-1
_diffrn_radiation_monochromator graphite
_diffrn_radiation_probe x-ray
_diffrn_radiation_type MoK\a
_diffrn_radiation_wavelength 0.71073
_diffrn_reflns_av_R_equivalents 0.0529
_diffrn_reflns_av_unetI/netI 0.0373
_diffrn_reflns_limit_h_max 10
_diffrn_reflns_limit_h_min -11
_diffrn_reflns_limit_k_max 11
_diffrn_reflns_limit_k_min -16
_diffrn_reflns_limit_l_max 18
_diffrn_reflns_limit_l_min -19
_diffrn_reflns_number 7125
_diffrn_reflns_reduction_process
;
 Scaled and merged with Sortav
 R.H. Blessing, (1987) Cryst. Rev. 1, 3-58
 R.H. Blessing, (1989) J. Appl. Cryst. 22, 396-397
;
_diffrn_reflns_theta_full 25
_diffrn_reflns_theta_max 27.31
_diffrn_reflns_theta_min 1.6
_diffrn_source 'sealed x-ray tube'
_exptl_absorpt_coefficient_mu 5.514
_exptl_absorpt_correction_T_max 1
_exptl_absorpt_correction_T_min 1
_exptl_absorpt_correction_type multi-scan
_exptl_absorpt_process_details
;
TWINABS - Bruker AXS scaling for twinned crystals - Version 2012/1
;
_exptl_crystal_colour yellow
_exptl_crystal_density_diffrn 1.769
_exptl_crystal_density_method 'not measured'
_exptl_crystal_description prism
_exptl_crystal_F_000 924
_exptl_crystal_size_max 0.43
_exptl_crystal_size_mid 0.2
_exptl_crystal_size_min 0.17
_refine_diff_density_max 1.247
_refine_diff_density_min -0.803
_refine_diff_density_rms 0.136
_refine_ls_extinction_method none
_refine_ls_goodness_of_fit_ref 0.891
_refine_ls_hydrogen_treatment constr
_refine_ls_matrix_type full
_refine_ls_number_parameters 379
_refine_ls_number_reflns 7129
_refine_ls_number_restraints 0
_refine_ls_restrained_S_all 0.891
_refine_ls_R_factor_all 0.0333
_refine_ls_R_factor_gt 0.029
_refine_ls_shift/su_max 0.001
_refine_ls_shift/su_mean 0
_refine_ls_structure_factor_coef Fsqd
_refine_ls_weighting_details 'calc w=1/[\s^2^(Fo^2^)+(0.0772P)^2^+3.3277P] where P=(Fo^2^+2Fc^2^)/3'
_refine_ls_weighting_scheme calc
_refine_ls_wR_factor_gt 0.0924
_refine_ls_wR_factor_ref 0.0967
_reflns_number_gt 6545
_reflns_number_total 7125
_reflns_threshold_expression >2\s(I)
_cod_data_source_file ic6b01703_si_005.cif
_cod_data_source_block mo_harvey_fj_1_67_3_0m
_cod_original_cell_volume 1770.1(9)
_cod_database_code 4348831

loop_
_symmetry_equiv_pos_as_xyz
'x, y, z'
'-x, -y, -z'

loop_
_atom_site_label
_atom_site_type_symbol
_atom_site_fract_x
_atom_site_fract_y
_atom_site_fract_z
_atom_site_U_iso_or_equiv
_atom_site_adp_type
_atom_site_occupancy
_atom_site_symmetry_multiplicity
_atom_site_calc_flag
_atom_site_refinement_flags
C1 C 0.7761(7) 0.5800(4) 0.9066(4) 0.0320(12) Uani 1 1 d .
H1A H 0.7707 0.572 0.9707 0.048 Uiso 1 1 calc R
H1B H 0.8291 0.5143 0.8854 0.048 Uiso 1 1 calc R
H1C H 0.6742 0.5962 0.8853 0.048 Uiso 1 1 calc R
C2 C 0.7765(6) 0.7991(4) 0.9193(3) 0.0314(11) Uani 1 1 d .
H2A H 0.6783 0.8229 0.894 0.047 Uiso 1 1 calc R
H2B H 0.835 0.8564 0.9101 0.047 Uiso 1 1 calc R
H2C H 0.7623 0.7788 0.9821 0.047 Uiso 1 1 calc R
C3 C 1.0547(6) 0.6506(5) 0.9197(4) 0.0376(13) Uani 1 1 d .
H3A H 1.0357 0.6366 0.983 0.056 Uiso 1 1 calc R
H3B H 1.1116 0.7086 0.9077 0.056 Uiso 1 1 calc R
H3C H 1.1129 0.5873 0.8971 0.056 Uiso 1 1 calc R
C4 C 0.7576(7) 0.8064(6) 0.5167(4) 0.0476(16) Uani 1 1 d .
H4A H 0.7174 0.8767 0.5339 0.071 Uiso 1 1 calc R
H4B H 0.6858 0.7591 0.5356 0.071 Uiso 1 1 calc R
H4C H 0.7741 0.8105 0.453 0.071 Uiso 1 1 calc R
C5 C 1.0541(7) 0.8504(4) 0.5236(4) 0.0368(13) Uani 1 1 d .
H5A H 1.1581 0.8229 0.5389 0.055 Uiso 1 1 calc R
H5B H 1.0196 0.9173 0.5483 0.055 Uiso 1 1 calc R
H5C H 1.049 0.8619 0.4599 0.055 Uiso 1 1 calc R
C6 C 1.0119(7) 0.6387(5) 0.5145(4) 0.0404(14) Uani 1 1 d .
H6A H 1.026 0.6579 0.4515 0.061 Uiso 1 1 calc R
H6B H 0.9425 0.5882 0.5249 0.061 Uiso 1 1 calc R
H6C H 1.109 0.6067 0.5385 0.061 Uiso 1 1 calc R
C7 C 0.7887(5) 0.6120(4) 0.6966(3) 0.0228(9) Uani 1 1 d .
C8 C 0.7245(5) 0.5405(3) 0.6799(3) 0.0215(9) Uani 1 1 d .
C9 C 0.6951(5) 0.4382(4) 0.6645(3) 0.0221(9) Uani 1 1 d .
C10 C 0.7752(6) 0.3464(4) 0.7085(3) 0.0252(10) Uani 1 1 d .
H10 H 0.8479 0.3522 0.7484 0.03 Uiso 1 1 calc R
C11 C 0.7501(6) 0.2475(4) 0.6948(3) 0.0261(10) Uani 1 1 d .
H11 H 0.8062 0.1867 0.7249 0.031 Uiso 1 1 calc R
C12 C 0.6427(6) 0.2363(4) 0.6368(3) 0.0251(10) Uani 1 1 d .
C13 C 0.5658(6) 0.3272(4) 0.5912(3) 0.0311(11) Uani 1 1 d .
H13 H 0.4953 0.321 0.5501 0.037 Uiso 1 1 calc R
C14 C 0.5905(6) 0.4260(4) 0.6049(3) 0.0282(11) Uani 1 1 d .
H14 H 0.5359 0.4865 0.5735 0.034 Uiso 1 1 calc R
C15 C 0.7278(7) 0.0208(4) 0.6812(4) 0.0387(13) Uani 1 1 d .
H15A H 0.8299 0.0229 0.6563 0.058 Uiso 1 1 calc R
H15B H 0.7046 -0.0499 0.6798 0.058 Uiso 1 1 calc R
H15C H 0.7207 0.0377 0.7418 0.058 Uiso 1 1 calc R
C16 C 1.0235(5) 0.8332(4) 0.7413(3) 0.0215(9) Uani 1 1 d .
C17 C 1.0819(5) 0.9086(4) 0.7582(3) 0.0222(9) Uani 1 1 d .
C18 C 1.0985(5) 1.0116(4) 0.7804(3) 0.0228(9) Uani 1 1 d .
C19 C 1.0136(6) 1.0580(4) 0.8504(3) 0.0274(10) Uani 1 1 d .
H19 H 0.9495 1.019 0.8867 0.033 Uiso 1 1 calc R
C20 C 1.0219(6) 1.1593(4) 0.8671(3) 0.0271(10) Uani 1 1 d .
H20 H 0.9623 1.1893 0.914 0.033 Uiso 1 1 calc R
C21 C 1.1181(5) 1.2179(4) 0.8151(3) 0.0214(9) Uani 1 1 d .
C22 C 1.2057(6) 1.1710(4) 0.7474(3) 0.0273(10) Uani 1 1 d .
H22 H 1.2715 1.2093 0.7118 0.033 Uiso 1 1 calc R
C23 C 1.1980(5) 1.0690(4) 0.7313(3) 0.0247(10) Uani 1 1 d .
H23 H 1.2614 1.0378 0.6863 0.03 Uiso 1 1 calc R
C24 C 1.1829(8) 1.4129(4) 0.7395(4) 0.0452(15) Uani 1 1 d .
H24A H 1.2898 1.3863 0.7274 0.068 Uiso 1 1 calc R
H24B H 1.1682 1.4888 0.7439 0.068 Uiso 1 1 calc R
H24C H 1.1246 1.3997 0.692 0.068 Uiso 1 1 calc R
Cl1 Cl 1.33006(14) 0.64548(10) 0.65669(9) 0.0328(3) Uani 1 1 d .
Cl2 Cl 1.48396(14) 0.83200(10) 0.74024(10) 0.0387(3) Uani 1 1 d .
Cu1 Cu 1.25041(6) 0.79584(4) 0.72164(4) 0.02385(13) Uani 1 1 d .
Cu2 Cu 0.56195(7) 0.66697(5) 0.69565(4) 0.02472(13) Uani 1 1 d .
P1 P 0.87673(14) 0.68633(9) 0.86678(7) 0.0206(2) Uani 1 1 d .
P2 P 0.93436(15) 0.75610(10) 0.56769(8) 0.0240(3) Uani 1 1 d .
Pt1 Pt 0.906934(17) 0.722839(12) 0.717833(10) 0.01598(7) Uani 1 1 d .
S1 S 0.59591(16) 0.11522(10) 0.61817(11) 0.0375(3) Uani 1 1 d .
S2 S 1.12069(15) 1.34690(9) 0.84087(8) 0.0291(3) Uani 1 1 d .
C25 C 0.5143(6) 0.5951(5) 0.0994(4) 0.0384(13) Uani 1 1 d .
C26 C 0.4597(6) 0.7030(5) 0.0718(4) 0.0369(13) Uani 1 1 d .
C27 C 0.4802(7) 0.7827(5) 0.1218(4) 0.0430(14) Uani 1 1 d .
H27 H 0.5279 0.7644 0.1758 0.052 Uiso 1 1 calc R
C28 C 0.4317(8) 0.8875(6) 0.0934(5) 0.0536(18) Uani 1 1 d .
H28 H 0.4476 0.9411 0.1268 0.064 Uiso 1 1 calc R
C29 C 0.3596(8) 0.9131(6) 0.0155(5) 0.0533(17) Uani 1 1 d .
H29 H 0.3242 0.9849 -0.0039 0.064 Uiso 1 1 calc R
C30 C 0.3386(7) 0.8357(5) -0.0341(4) 0.0476(15) Uani 1 1 d .
H30 H 0.2902 0.8547 -0.0878 0.057 Uiso 1 1 calc R
C31 C 0.3870(7) 0.7313(5) -0.0065(4) 0.0401(13) Uani 1 1 d .
H31 H 0.371 0.6784 -0.0408 0.048 Uiso 1 1 calc R
N1 N 0.5590(7) 0.5068(5) 0.1195(4) 0.0515(14) Uani 1 1 d .

loop_
_atom_site_aniso_label
_atom_site_aniso_U_11
_atom_site_aniso_U_22
_atom_site_aniso_U_33
_atom_site_aniso_U_23
_atom_site_aniso_U_13
_atom_site_aniso_U_12
C1 0.041(3) 0.023(3) 0.033(3) 0.000(2) 0.004(2) -0.015(2)
C2 0.036(3) 0.032(3) 0.027(2) -0.009(2) 0.003(2) -0.005(2)
C3 0.029(3) 0.051(4) 0.030(3) 0.003(2) -0.012(2) 0.000(3)
C4 0.042(4) 0.068(5) 0.031(3) 0.005(3) -0.013(3) -0.009(3)
C5 0.052(4) 0.029(3) 0.031(3) -0.001(2) 0.006(2) -0.017(3)
C6 0.054(4) 0.035(3) 0.035(3) -0.018(2) 0.011(3) -0.010(3)
C7 0.020(2) 0.025(2) 0.023(2) -0.0041(18) -0.0023(17) -0.0023(18)
C8 0.021(2) 0.015(2) 0.029(2) -0.0058(17) 0.0008(18) -0.0031(17)
C9 0.022(2) 0.022(2) 0.025(2) -0.0071(18) -0.0016(17) -0.0067(18)
C10 0.026(2) 0.022(2) 0.029(2) -0.0046(19) -0.0103(19) -0.0045(19)
C11 0.029(3) 0.015(2) 0.034(3) -0.0034(18) -0.005(2) -0.0005(18)
C12 0.026(2) 0.020(2) 0.032(2) -0.0070(19) 0.0020(19) -0.0079(19)
C13 0.034(3) 0.026(3) 0.037(3) -0.011(2) -0.016(2) -0.004(2)
C14 0.035(3) 0.023(2) 0.029(2) -0.0070(19) -0.011(2) -0.003(2)
C15 0.048(4) 0.018(2) 0.052(3) 0.001(2) -0.002(3) -0.013(2)
C16 0.020(2) 0.019(2) 0.025(2) -0.0023(17) 0.0004(17) -0.0026(17)
C17 0.024(2) 0.017(2) 0.025(2) -0.0029(17) -0.0004(18) -0.0024(18)
C18 0.023(2) 0.015(2) 0.031(2) -0.0054(18) -0.0065(18) -0.0044(17)
C19 0.032(3) 0.023(2) 0.030(2) -0.0024(19) 0.000(2) -0.013(2)
C20 0.031(3) 0.022(2) 0.028(2) -0.0119(19) 0.005(2) -0.003(2)
C21 0.023(2) 0.022(2) 0.021(2) -0.0057(17) -0.0045(17) -0.0049(18)
C22 0.034(3) 0.022(2) 0.028(2) -0.0046(19) 0.003(2) -0.010(2)
C23 0.027(2) 0.021(2) 0.027(2) -0.0068(18) 0.0028(18) -0.0056(19)
C24 0.072(5) 0.024(3) 0.043(3) -0.003(2) 0.004(3) -0.021(3)
Cl1 0.0239(6) 0.0241(6) 0.0531(8) -0.0160(5) -0.0059(5) -0.0026(5)
Cl2 0.0227(6) 0.0263(6) 0.0713(10) -0.0231(6) -0.0007(6) -0.0051(5)
Cu1 0.0200(3) 0.0191(3) 0.0335(3) -0.0070(2) 0.0003(2) -0.0041(2)
Cu2 0.0204(3) 0.0197(3) 0.0350(3) -0.0068(2) -0.0021(2) -0.0031(2)
P1 0.0215(6) 0.0208(6) 0.0203(5) -0.0033(4) -0.0017(4) -0.0044(5)
P2 0.0287(7) 0.0230(6) 0.0207(6) -0.0053(5) -0.0001(5) -0.0040(5)
Pt1 0.01623(10) 0.01339(10) 0.01908(10) -0.00381(6) -0.00144(6) -0.00302(7)
S1 0.0303(7) 0.0201(6) 0.0664(10) -0.0157(6) -0.0052(6) -0.0083(5)
S2 0.0407(7) 0.0197(6) 0.0304(6) -0.0086(5) -0.0020(5) -0.0110(5)
C25 0.029(3) 0.051(4) 0.039(3) -0.006(3) -0.004(2) -0.015(3)
C26 0.026(3) 0.046(3) 0.041(3) -0.006(3) 0.001(2) -0.011(2)
C27 0.040(3) 0.057(4) 0.035(3) -0.015(3) 0.006(2) -0.013(3)
C28 0.043(4) 0.063(5) 0.061(4) -0.031(4) 0.015(3) -0.016(3)
C29 0.049(4) 0.044(4) 0.062(4) -0.011(3) 0.018(3) 0.000(3)
C30 0.032(3) 0.057(4) 0.050(4) -0.005(3) 0.004(3) 0.002(3)
C31 0.036(3) 0.043(3) 0.043(3) -0.016(3) 0.001(2) -0.008(3)
N1 0.052(3) 0.047(3) 0.059(4) -0.002(3) -0.009(3) -0.016(3)

loop_
_atom_type_symbol
_atom_type_description
_atom_type_scat_dispersion_real
_atom_type_scat_dispersion_imag
_atom_type_scat_source
C C 0.0033 0.0016 'International Tables Vol C Tables 4.2.6.8 and 6.1.1.4'
H H 0 0 'International Tables Vol C Tables 4.2.6.8 and 6.1.1.4'
Cl Cl 0.1484 0.1585 'International Tables Vol C Tables 4.2.6.8 and 6.1.1.4'
Cu Cu 0.3201 1.2651 'International Tables Vol C Tables 4.2.6.8 and 6.1.1.4'
P P 0.1023 0.0942 'International Tables Vol C Tables 4.2.6.8 and 6.1.1.4'
Pt Pt -1.7033 8.3905 'International Tables Vol C Tables 4.2.6.8 and 6.1.1.4'
S S 0.1246 0.1234 'International Tables Vol C Tables 4.2.6.8 and 6.1.1.4'
N N 0.0061 0.0033 'International Tables Vol C Tables 4.2.6.8 and 6.1.1.4'

loop_
_geom_angle_atom_site_label_1
_geom_angle_atom_site_label_2
_geom_angle_atom_site_label_3
_geom_angle
_geom_angle_site_symmetry_1
_geom_angle_site_symmetry_3
C8 C7 Pt1 175.5(4) . .
C8 C7 Cu2 71.2(3) . .
Pt1 C7 Cu2 112.7(2) . .
C7 C8 C9 162.3(5) . .
C7 C8 Cu2 73.4(3) . .
C9 C8 Cu2 124.0(3) . .
C10 C9 C14 117.6(4) . .
C10 C9 C8 120.0(4) . .
C14 C9 C8 122.5(4) . .
C11 C10 C9 121.2(4) . .
C10 C11 C12 120.8(4) . .
C13 C12 C11 118.1(4) . .
C13 C12 S1 117.4(4) . .
C11 C12 S1 124.5(4) . .
C14 C13 C12 121.2(4) . .
C13 C14 C9 121.1(5) . .
C17 C16 Pt1 173.3(4) . .
C17 C16 Cu1 71.1(3) . .
Pt1 C16 Cu1 115.5(2) . .
C16 C17 C18 161.3(5) . .
C16 C17 Cu1 72.8(3) . .
C18 C17 Cu1 125.7(3) . .
C23 C18 C19 117.7(4) . .
C23 C18 C17 120.7(4) . .
C19 C18 C17 121.6(4) . .
C20 C19 C18 121.3(4) . .
C19 C20 C21 120.4(4) . .
C22 C21 C20 118.4(4) . .
C22 C21 S2 124.3(4) . .
C20 C21 S2 117.3(3) . .
C23 C22 C21 121.0(4) . .
C22 C23 C18 121.0(4) . .
Cu1 Cl1 Cu2 83.21(5) . 1_655
Cu1 Cl2 Cu2 82.79(5) . 1_655
C17 Cu1 C16 36.06(18) . .
C17 Cu1 Cl1 149.78(14) . .
C16 Cu1 Cl1 114.45(13) . .
C17 Cu1 Cl2 113.17(14) . .
C16 Cu1 Cl2 148.72(14) . .
Cl1 Cu1 Cl2 96.75(5) . .
C17 Cu1 Cu2 161.55(13) . 1_655
C16 Cu1 Cu2 160.72(13) . 1_655
Cl1 Cu1 Cu2 48.66(3) . 1_655
Cl2 Cu1 Cu2 48.76(4) . 1_655
C8 Cu2 C7 35.45(18) . .
C8 Cu2 Cl1 113.34(13) . 1_455
C7 Cu2 Cl1 148.04(14) . 1_455
C8 Cu2 Cl2 150.69(13) . 1_455
C7 Cu2 Cl2 115.69(14) . 1_455
Cl1 Cu2 Cl2 95.92(5) 1_455 1_455
C8 Cu2 Cu1 159.50(13) . 1_455
C7 Cu2 Cu1 163.83(13) . 1_455
Cl1 Cu2 Cu1 48.13(4) 1_455 1_455
Cl2 Cu2 Cu1 48.45(4) 1_455 1_455
C1 P1 C3 104.0(3) . .
C1 P1 C2 104.5(3) . .
C3 P1 C2 104.8(3) . .
C1 P1 Pt1 117.13(18) . .
C3 P1 Pt1 112.7(2) . .
C2 P1 Pt1 112.55(18) . .
C4 P2 C5 103.5(3) . .
C4 P2 C6 104.5(3) . .
C5 P2 C6 103.7(3) . .
C4 P2 Pt1 113.0(2) . .
C5 P2 Pt1 117.78(19) . .
C6 P2 Pt1 113.0(2) . .
C16 Pt1 C7 178.97(17) . .
C16 Pt1 P1 87.19(13) . .
C7 Pt1 P1 91.81(13) . .
C16 Pt1 P2 94.23(13) . .
C7 Pt1 P2 86.77(13) . .
P1 Pt1 P2 178.58(4) . .
C12 S1 C15 103.0(2) . .
C21 S2 C24 103.6(2) . .
N1 C25 C26 178.2(7) . .
C31 C26 C27 118.9(6) . .
C31 C26 C25 120.3(5) . .
C27 C26 C25 120.8(5) . .
C28 C27 C26 120.7(6) . .
C27 C28 C29 119.1(6) . .
C30 C29 C28 120.8(7) . .
C31 C30 C29 120.5(6) . .
C30 C31 C26 120.0(6) . .

loop_
_geom_bond_atom_site_label_1
_geom_bond_atom_site_label_2
_geom_bond_distance
_geom_bond_site_symmetry_2
C1 P1 1.815(5) .
C2 P1 1.823(5) .
C3 P1 1.818(5) .
C4 P2 1.813(6) .
C5 P2 1.822(5) .
C6 P2 1.821(6) .
C7 C8 1.241(6) .
C7 Pt1 2.009(5) .
C7 Cu2 2.050(5) .
C8 C9 1.449(6) .
C8 Cu2 2.025(5) .
C9 C10 1.407(7) .
C9 C14 1.406(6) .
C10 C11 1.385(6) .
C11 C12 1.404(7) .
C12 C13 1.397(7) .
C12 S1 1.759(5) .
C13 C14 1.383(7) .
C15 S1 1.798(6) .
C16 C17 1.254(6) .
C16 Pt1 2.005(5) .
C16 Cu1 2.034(5) .
C17 C18 1.454(6) .
C17 Cu1 2.015(5) .
C18 C23 1.398(7) .
C18 C19 1.410(7) .
C19 C20 1.386(6) .
C20 C21 1.407(7) .
C21 C22 1.396(7) .
C21 S2 1.772(5) .
C22 C23 1.391(6) .
C24 S2 1.799(6) .
Cl1 Cu1 2.2773(14) .
Cl1 Cu2 2.2962(14) 1_655
Cl2 Cu1 2.2907(15) .
Cl2 Cu2 2.3017(15) 1_655
Cu1 Cu2 3.0369(11) 1_655
Cu2 Cl1 2.2962(14) 1_455
Cu2 Cl2 2.3017(15) 1_455
Cu2 Cu1 3.0369(11) 1_455
P1 Pt1 2.2984(13) .
P2 Pt1 2.3102(14) .
C25 N1 1.159(8) .
C25 C26 1.425(9) .
C26 C31 1.395(8) .
C26 C27 1.407(8) .
C27 C28 1.382(10) .
C28 C29 1.384(10) .
C29 C30 1.379(9) .
C30 C31 1.375(9) .

loop_
_geom_torsion_atom_site_label_1
_geom_torsion_atom_site_label_2
_geom_torsion_atom_site_label_3
_geom_torsion_atom_site_label_4
_geom_torsion
_geom_torsion_site_symmetry_1
_geom_torsion_site_symmetry_4
Pt1 C7 C8 C9 41(6) . .
Cu2 C7 C8 C9 -169.7(16) . .
Pt1 C7 C8 Cu2 -149(5) . .
C7 C8 C9 C10 31.0(18) . .
Cu2 C8 C9 C10 -137.1(4) . .
C7 C8 C9 C14 -147.4(15) . .
Cu2 C8 C9 C14 44.4(6) . .
C14 C9 C10 C11 -1.1(7) . .
C8 C9 C10 C11 -179.6(5) . .
C9 C10 C11 C12 -0.5(8) . .
C10 C11 C12 C13 2.2(8) . .
C10 C11 C12 S1 -177.0(4) . .
C11 C12 C13 C14 -2.3(8) . .
S1 C12 C13 C14 177.0(4) . .
C12 C13 C14 C9 0.7(8) . .
C10 C9 C14 C13 1.0(8) . .
C8 C9 C14 C13 179.5(5) . .
Pt1 C16 C17 C18 -7(5) . .
Cu1 C16 C17 C18 173.3(15) . .
Pt1 C16 C17 Cu1 18E1(10) . .
C16 C17 C18 C23 -130.9(14) . .
Cu1 C17 C18 C23 41.2(6) . .
C16 C17 C18 C19 47.9(16) . .
Cu1 C17 C18 C19 -140.0(4) . .
C23 C18 C19 C20 3.6(7) . .
C17 C18 C19 C20 -175.2(5) . .
C18 C19 C20 C21 -1.1(8) . .
C19 C20 C21 C22 -0.8(7) . .
C19 C20 C21 S2 179.7(4) . .
C20 C21 C22 C23 0.3(7) . .
S2 C21 C22 C23 179.7(4) . .
C21 C22 C23 C18 2.3(8) . .
C19 C18 C23 C22 -4.2(7) . .
C17 C18 C23 C22 174.7(5) . .
C18 C17 Cu1 C16 -177.3(6) . .
C16 C17 Cu1 Cl1 16.1(5) . .
C18 C17 Cu1 Cl1 -161.2(3) . .
C16 C17 Cu1 Cl2 -172.5(3) . .
C18 C17 Cu1 Cl2 10.2(4) . .
C16 C17 Cu1 Cu2 -161.9(3) . 1_655
C18 C17 Cu1 Cu2 20.7(7) . 1_655
Pt1 C16 Cu1 C17 -180.0(4) . .
C17 C16 Cu1 Cl1 -171.2(3) . .
Pt1 C16 Cu1 Cl1 8.9(3) . .
C17 C16 Cu1 Cl2 13.4(4) . .
Pt1 C16 Cu1 Cl2 -166.59(10) . .
C17 C16 Cu1 Cu2 162.7(3) . 1_655
Pt1 C16 Cu1 Cu2 -17.3(6) . 1_655
Cu2 Cl1 Cu1 C17 -179.2(3) 1_655 .
Cu2 Cl1 Cu1 C16 -168.84(14) 1_655 .
Cu2 Cl1 Cu1 Cl2 8.78(6) 1_655 .
Cu2 Cl2 Cu1 C17 175.58(14) 1_655 .
Cu2 Cl2 Cu1 C16 167.1(3) 1_655 .
Cu2 Cl2 Cu1 Cl1 -8.77(6) 1_655 .
C9 C8 Cu2 C7 176.3(6) . .
C7 C8 Cu2 Cl1 170.7(3) . 1_455
C9 C8 Cu2 Cl1 -13.0(4) . 1_455
C7 C8 Cu2 Cl2 -12.9(5) . 1_455
C9 C8 Cu2 Cl2 163.3(3) . 1_455
C7 C8 Cu2 Cu1 -166.4(3) . 1_455
C9 C8 Cu2 Cu1 9.9(7) . 1_455
Pt1 C7 Cu2 C8 177.5(4) . .
C8 C7 Cu2 Cl1 -16.2(5) . 1_455
Pt1 C7 Cu2 Cl1 161.29(11) . 1_455
C8 C7 Cu2 Cl2 173.0(3) . 1_455
Pt1 C7 Cu2 Cl2 -9.5(3) . 1_455
C8 C7 Cu2 Cu1 162.8(4) . 1_455
Pt1 C7 Cu2 Cu1 -19.7(6) . 1_455
C17 C16 Pt1 C7 -62(11) . .
Cu1 C16 Pt1 C7 118(9) . .
C17 C16 Pt1 P1 -75(3) . .
Cu1 C16 Pt1 P1 104.5(2) . .
C17 C16 Pt1 P2 105(3) . .
Cu1 C16 Pt1 P2 -75.4(2) . .
C8 C7 Pt1 C16 -138(9) . .
Cu2 C7 Pt1 C16 73(10) . .
C8 C7 Pt1 P1 -125(5) . .
Cu2 C7 Pt1 P1 86.7(2) . .
C8 C7 Pt1 P2 55(5) . .
Cu2 C7 Pt1 P2 -93.4(2) . .
C1 P1 Pt1 C16 -178.0(3) . .
C3 P1 Pt1 C16 -57.5(3) . .
C2 P1 Pt1 C16 60.8(2) . .
C1 P1 Pt1 C7 2.2(3) . .
C3 P1 Pt1 C7 122.8(3) . .
C2 P1 Pt1 C7 -119.0(2) . .
C1 P1 Pt1 P2 -2.6(18) . .
C3 P1 Pt1 P2 118.0(17) . .
C2 P1 Pt1 P2 -123.8(17) . .
C4 P2 Pt1 C16 -115.2(3) . .
C5 P2 Pt1 C16 5.5(3) . .
C6 P2 Pt1 C16 126.4(3) . .
C4 P2 Pt1 C7 64.5(3) . .
C5 P2 Pt1 C7 -174.7(3) . .
C6 P2 Pt1 C7 -53.9(3) . .
C4 P2 Pt1 P1 69.3(17) . .
C5 P2 Pt1 P1 -169.9(17) . .
C6 P2 Pt1 P1 -49.0(17) . .
C13 C12 S1 C15 175.7(4) . .
C11 C12 S1 C15 -5.1(5) . .
C22 C21 S2 C24 24.9(5) . .
C20 C21 S2 C24 -155.6(4) . .
N1 C25 C26 C31 26(19) . .
N1 C25 C26 C27 -153(19) . .
C31 C26 C27 C28 -1.1(9) . .
C25 C26 C27 C28 177.8(6) . .
C26 C27 C28 C29 1.3(10) . .
C27 C28 C29 C30 -1.2(10) . .
C28 C29 C30 C31 0.9(10) . .
C29 C30 C31 C26 -0.8(9) . .
C27 C26 C31 C30 0.8(9) . .
C25 C26 C31 C30 -178.1(6) . .
